data_7054806
loop_
_publ_author_name
'Klementyeva, Svetlana V.'
'Arleth, Nicholas'
'Meyer, Karsten'
'Konchenko, Sergey N.'
'Roesky, Peter W.'

_publ_section_title
;
 Dithionite and sulfinate complexes from the reaction of SO2with
 decamethylsamarocene
;
_journal_issue 10
_journal_name_full 'New J. Chem.'
_journal_page_first 7589
_journal_paper_doi 10.1039/C5NJ00318K
_journal_volume 39
_journal_year 2015
_chemical_formula_moiety 'C20 H30 O2 S Sm'
_chemical_formula_sum 'C20 H30 O2 S Sm'
_chemical_formula_weight 484.85
_space_group_crystal_system monoclinic
_space_group_IT_number 14
_space_group_name_Hall '-P 2yn'
_space_group_name_H-M_alt 'P 1 21/n 1'
_symmetry_space_group_name_Hall '-P 2yn'
_symmetry_space_group_name_H-M 'P 1 21/n 1'
_atom_sites_solution_hydrogens geom
_audit_creation_date 2015-01-16
_audit_creation_method
;
Olex2 1.2
(compiled 2015.01.12 svn.r3133 for OlexSys, GUI svn.r4987)
;
_audit_update_record
;
2015-02-05 deposited with the CCDC.
2015-03-31 downloaded from the CCDC.
;
_cell_angle_alpha 90
_cell_angle_beta 100.794(4)
_cell_angle_gamma 90
_cell_formula_units_Z 4
_cell_length_a 8.5615(3)
_cell_length_b 20.6022(9)
_cell_length_c 11.7388(6)
_cell_measurement_temperature 100(2)
_cell_volume 2033.92(16)
_computing_cell_refinement 'STOE X-AREA, PLATON (A.L.Spek, 2005)'
_computing_data_collection 'STOE X-AREA'
_computing_data_reduction 'STOE X-RED & LANA, PLATON (A.L.Spek, 2005)'
_computing_molecular_graphics 'Olex2 (Dolomanov et al., 2009)'
_computing_publication_material 'Olex2 (Dolomanov et al., 2009)'
_computing_structure_refinement 'ShelXL (Sheldrick, 2008)'
_computing_structure_solution 'SHELXS-2013 (Sheldrick, 2013)'
_diffrn_ambient_temperature 100.15
_diffrn_detector 'Dectris 100K Pilatus'
_diffrn_detector_area_resol_mean 5.81
_diffrn_measured_fraction_theta_full 0.991
_diffrn_measured_fraction_theta_max 0.980
_diffrn_measurement_device_type 'STOE STADI VARI'
_diffrn_measurement_method 'area detector'
_diffrn_radiation_type MoK\a
_diffrn_radiation_wavelength 0.71073
_diffrn_reflns_av_R_equivalents 0.0357
_diffrn_reflns_av_unetI/netI 0.0552
_diffrn_reflns_laue_measured_fraction_full 0.991
_diffrn_reflns_laue_measured_fraction_max 0.980
_diffrn_reflns_limit_h_max 10
_diffrn_reflns_limit_h_min -10
_diffrn_reflns_limit_k_max 25
_diffrn_reflns_limit_k_min -25
_diffrn_reflns_limit_l_max 14
_diffrn_reflns_limit_l_min -11
_diffrn_reflns_number 9662
_diffrn_reflns_point_group_measured_fraction_full 0.991
_diffrn_reflns_point_group_measured_fraction_max 0.980
_diffrn_reflns_theta_full 26.000
_diffrn_reflns_theta_max 26.120
_diffrn_reflns_theta_min 1.977
_diffrn_source 'Mo LFF Sealed Tube'
_diffrn_source_type 'Xenocs Genix3D Microfocus'
_exptl_absorpt_coefficient_mu 2.998
_exptl_absorpt_correction_T_max 0.8637
_exptl_absorpt_correction_T_min 0.7264
_exptl_absorpt_correction_type integration
_exptl_absorpt_process_details 'STOE X-Red, X-Shape & LANA'
_exptl_crystal_colour yellow
_exptl_crystal_colour_primary yellow
_exptl_crystal_density_diffrn 1.583
_exptl_crystal_description prism
_exptl_crystal_F_000 976
_exptl_crystal_size_max 0.201
_exptl_crystal_size_mid 0.119
_exptl_crystal_size_min 0.054
_refine_diff_density_max 1.114
_refine_diff_density_min -1.767
_refine_diff_density_rms 0.171
_refine_ls_extinction_method none
_refine_ls_goodness_of_fit_ref 1.044
_refine_ls_hydrogen_treatment constr
_refine_ls_matrix_type full
_refine_ls_number_parameters 316
_refine_ls_number_reflns 3985
_refine_ls_number_restraints 219
_refine_ls_restrained_S_all 1.054
_refine_ls_R_factor_all 0.0656
_refine_ls_R_factor_gt 0.0466
_refine_ls_shift/su_max 0.005
_refine_ls_shift/su_mean 0.000
_refine_ls_structure_factor_coef Fsqd
_refine_ls_weighting_details 'w=1/[\s^2^(Fo^2^)+(0.0786P)^2^] where P=(Fo^2^+2Fc^2^)/3'
_refine_ls_weighting_scheme calc
_refine_ls_wR_factor_gt 0.1190
_refine_ls_wR_factor_ref 0.1272
_reflns_Friedel_coverage 0.000
_reflns_number_gt 3066
_reflns_number_total 3985
_reflns_threshold_expression 'I > 2\s(I)'
_cod_data_source_file c5nj00318k2.cif
_cod_data_source_block 3
_cod_depositor_comments 'Adding full bibliography for 7054804--7054807.cif.'
_cod_database_code 7054806
_shelx_space_group_comment
;
The symmetry employed for this shelxl refinement is uniquely defined
by the following loop, which should always be used as a source of
symmetry information in preference to the above space-group names.
They are only intended as comments.
;
_olex2_refinement_description
;
1. Fixed Uiso
 At 1.5 times of:
  All C(H,H,H) groups
2. Rigid bond restraints
 All non-hydrogen atoms
 with sigma for 1-2 distances of 0.001 and sigma for 1-3 distances of 0.001
3. Uiso/Uaniso restraints and constraints
C2A \\sim C3A \\sim C4A \\sim C5A \\sim C6A \\sim C7A \\sim C8A \\sim C9A \\sim
C10A: within 1.7A with sigma of 0.04 and sigma for terminal atoms of 0.08
C7A: within 1A with sigma of 0.04 and sigma for terminal atoms of 0.08
Uanis(C11) = Uanis(C12) = Uanis(C13) = Uanis(C14) = Uanis(C15) = Uanis(C16) =
Uanis(C17) = Uanis(C18) = Uanis(C19) = Uanis(C20) = Uanis(C18A) = Uanis(C16A) =
Uanis(C20A) = Uanis(C17A) = Uanis(C19A) = Uanis(C11A) = Uanis(C15A) =
Uanis(C14A) = Uanis(C13A) = Uanis(C12A)
4. Others
 Sof(C1A)=Sof(C2A)=Sof(C3A)=Sof(C4A)=Sof(C5A)=1-FVAR(1)
 Sof(C1)=Sof(C2)=Sof(C3)=Sof(C4)=Sof(C5)=FVAR(1)
 Sof(C6A)=Sof(H6AA)=Sof(H6AB)=Sof(H6AC)=Sof(C7A)=Sof(H7AA)=Sof(H7AB)=Sof(H7AC)=
 Sof(C8A)=Sof(H8AA)=Sof(H8AB)=Sof(H8AC)=Sof(C9A)=Sof(H9AA)=Sof(H9AB)=Sof(H9AC)=
 Sof(C10A)=Sof(H10D)=Sof(H10E)=Sof(H10F)=1-FVAR(2)
 Sof(C6)=Sof(H6A)=Sof(H6B)=Sof(H6C)=Sof(C7)=Sof(H7A)=Sof(H7B)=Sof(H7C)=Sof(C8)=
 Sof(H8A)=Sof(H8B)=Sof(H8C)=Sof(C9)=Sof(H9A)=Sof(H9B)=Sof(H9C)=Sof(C10)=
 Sof(H10A)=Sof(H10B)=Sof(H10C)=FVAR(2)
 Sof(C18A)=Sof(H18D)=Sof(H18E)=Sof(H18F)=Sof(C16A)=Sof(H16D)=Sof(H16E)=
 Sof(H16F)=Sof(C20A)=Sof(H20D)=Sof(H20E)=Sof(H20F)=Sof(C17A)=Sof(H17D)=
 Sof(H17E)=Sof(H17F)=Sof(C19A)=Sof(H19D)=Sof(H19E)=Sof(H19F)=1-FVAR(3)
 Sof(C16)=Sof(H16A)=Sof(H16B)=Sof(H16C)=Sof(C17)=Sof(H17A)=Sof(H17B)=Sof(H17C)=
 Sof(C18)=Sof(H18A)=Sof(H18B)=Sof(H18C)=Sof(C19)=Sof(H19A)=Sof(H19B)=Sof(H19C)=
 Sof(C20)=Sof(H20A)=Sof(H20B)=Sof(H20C)=FVAR(3)
 Sof(C11A)=Sof(C15A)=Sof(C14A)=Sof(C13A)=Sof(C12A)=1-FVAR(4)
 Sof(C11)=Sof(C12)=Sof(C13)=Sof(C14)=Sof(C15)=FVAR(4)
 Fixed Sof: S1(0.5) S2(0.5)
5.a Idealised Me refined as rotating group:
 C6(H6A,H6B,H6C), C7(H7A,H7B,H7C), C8(H8A,H8B,H8C), C9(H9A,H9B,H9C), C10(H10A,
 H10B,H10C), C16(H16A,H16B,H16C), C17(H17A,H17B,H17C), C18(H18A,H18B,H18C),
 C19(H19A,H19B,H19C), C20(H20A,H20B,H20C), C6A(H6AA,H6AB,H6AC), C7A(H7AA,H7AB,
 H7AC), C8A(H8AA,H8AB,H8AC), C9A(H9AA,H9AB,H9AC), C10A(H10D,H10E,H10F),
 C18A(H18D,H18E,H18F), C16A(H16D,H16E,H16F), C20A(H20D,H20E,H20F), C17A(H17D,
 H17E,H17F), C19A(H19D,H19E,H19F)
;
_olex2_submission_special_instructions 'No special instructions were received'

loop_
_space_group_symop_operation_xyz
'x, y, z'
'-x+1/2, y+1/2, -z+1/2'
'-x, -y, -z'
'x-1/2, -y-1/2, z-1/2'

loop_
_atom_site_label
_atom_site_type_symbol
_atom_site_fract_x
_atom_site_fract_y
_atom_site_fract_z
_atom_site_U_iso_or_equiv
_atom_site_adp_type
_atom_site_occupancy
_atom_site_site_symmetry_order
_atom_site_calc_flag
_atom_site_refinement_flags_posn
_atom_site_refinement_flags_adp
_atom_site_refinement_flags_occupancy
_atom_site_disorder_assembly
_atom_site_disorder_group
Sm1 Sm 0.64154(4) 0.40229(2) 0.83770(3) 0.02298(14) Uani 1 1 d . U . . .
S1 S 0.3354(4) 0.49610(16) 0.9225(3) 0.0217(6) Uani 0.5 1 d . U P . .
S2 S 0.4198(4) 0.44223(17) 1.0501(3) 0.0241(6) Uani 0.5 1 d . U P . .
O1 O 0.4159(6) 0.4263(3) 0.9188(4) 0.0278(8) Uani 1 1 d . U . . .
O2 O 0.3087(6) 0.5029(2) 1.0478(4) 0.0260(9) Uani 1 1 d . U . . .
C1 C 0.751(2) 0.3299(8) 1.0292(12) 0.034(2) Uani 0.604(16) 1 d . U P A 1
C2 C 0.6597(19) 0.2880(8) 0.9522(14) 0.0317(15) Uani 0.604(16) 1 d . U P A 1
C3 C 0.745(2) 0.2773(7) 0.8570(15) 0.0384(17) Uani 0.604(16) 1 d . U P A 1
C4 C 0.8814(19) 0.3161(8) 0.8779(16) 0.0389(19) Uani 0.604(16) 1 d . U P A 1
C5 C 0.8869(17) 0.3455(7) 0.9825(16) 0.0341(19) Uani 0.604(16) 1 d . U P A 1
C6 C 0.720(3) 0.3410(9) 1.1460(13) 0.062(4) Uani 0.620(13) 1 d . U P A 1
H6A H 0.6048 0.3435 1.1430 0.092 Uiso 0.620(13) 1 calc GR . P A 1
H6B H 0.7695 0.3819 1.1766 0.092 Uiso 0.620(13) 1 calc GR . P A 1
H6C H 0.7642 0.3051 1.1967 0.092 Uiso 0.620(13) 1 calc GR . P A 1
C7 C 0.5061(18) 0.2528(9) 0.950(2) 0.055(4) Uani 0.620(13) 1 d . U P A 1
H7A H 0.4539 0.2700 1.0116 0.083 Uiso 0.620(13) 1 calc GR . P A 1
H7B H 0.5274 0.2064 0.9638 0.083 Uiso 0.620(13) 1 calc GR . P A 1
H7C H 0.4365 0.2588 0.8749 0.083 Uiso 0.620(13) 1 calc GR . P A 1
C8 C 0.701(3) 0.2273(8) 0.7556(17) 0.075(5) Uani 0.620(13) 1 d . U P A 1
H8A H 0.6722 0.1857 0.7867 0.112 Uiso 0.620(13) 1 calc GR . P A 1
H8B H 0.7927 0.2210 0.7177 0.112 Uiso 0.620(13) 1 calc GR . P A 1
H8C H 0.6109 0.2437 0.6990 0.112 Uiso 0.620(13) 1 calc GR . P A 1
C9 C 1.020(2) 0.3151(12) 0.8137(19) 0.079(5) Uani 0.620(13) 1 d . U P A 1
H9A H 0.9874 0.2931 0.7390 0.119 Uiso 0.620(13) 1 calc GR . P A 1
H9B H 1.1096 0.2918 0.8602 0.119 Uiso 0.620(13) 1 calc GR . P A 1
H9C H 1.0520 0.3597 0.8005 0.119 Uiso 0.620(13) 1 calc GR . P A 1
C10 C 1.014(2) 0.3890(9) 1.0432(19) 0.070(5) Uani 0.620(13) 1 d . U P A 1
H10A H 1.0562 0.4151 0.9860 0.105 Uiso 0.620(13) 1 calc GR . P A 1
H10B H 1.0999 0.3629 1.0879 0.105 Uiso 0.620(13) 1 calc GR . P A 1
H10C H 0.9701 0.4178 1.0957 0.105 Uiso 0.620(13) 1 calc GR . P A 1
C11 C 0.629(2) 0.3869(8) 0.6019(12) 0.0303(5) Uani 0.543(10) 1 d . U P A 1
C12 C 0.7113(18) 0.4503(9) 0.6390(12) 0.0303(5) Uani 0.543(10) 1 d . U P A 1
C13 C 0.593(2) 0.4921(7) 0.6659(11) 0.0303(5) Uani 0.543(10) 1 d . U P A 1
C14 C 0.4496(19) 0.4568(8) 0.6549(12) 0.0303(5) Uani 0.543(10) 1 d . U P A 1
C15 C 0.476(2) 0.3940(8) 0.6168(14) 0.0303(5) Uani 0.543(10) 1 d . U P A 1
C16 C 0.6763(17) 0.3272(7) 0.5379(11) 0.0303(5) Uani 0.541(6) 1 d . U P A 1
H16A H 0.7894 0.3297 0.5337 0.045 Uiso 0.541(6) 1 calc GR . P A 1
H16B H 0.6128 0.3259 0.4592 0.045 Uiso 0.541(6) 1 calc GR . P A 1
H16C H 0.6566 0.2877 0.5798 0.045 Uiso 0.541(6) 1 calc GR . P A 1
C17 C 0.8755(16) 0.4575(7) 0.6224(11) 0.0303(5) Uani 0.541(6) 1 d . U P A 1
H17A H 0.9273 0.4925 0.6722 0.045 Uiso 0.541(6) 1 calc GR . P A 1
H17B H 0.8761 0.4681 0.5411 0.045 Uiso 0.541(6) 1 calc GR . P A 1
H17C H 0.9331 0.4168 0.6427 0.045 Uiso 0.541(6) 1 calc GR . P A 1
C18 C 0.6280(17) 0.5624(7) 0.6940(11) 0.0303(5) Uani 0.541(6) 1 d . U P A 1
H18A H 0.5542 0.5789 0.7416 0.045 Uiso 0.541(6) 1 calc GR . P A 1
H18B H 0.6157 0.5874 0.6219 0.045 Uiso 0.541(6) 1 calc GR . P A 1
H18C H 0.7374 0.5667 0.7368 0.045 Uiso 0.541(6) 1 calc GR . P A 1
C19 C 0.2999(16) 0.4925(7) 0.6736(11) 0.0303(5) Uani 0.541(6) 1 d . U P A 1
H19A H 0.2393 0.4647 0.7172 0.045 Uiso 0.541(6) 1 calc GR . P A 1
H19B H 0.2343 0.5033 0.5983 0.045 Uiso 0.541(6) 1 calc GR . P A 1
H19C H 0.3302 0.5325 0.7173 0.045 Uiso 0.541(6) 1 calc GR . P A 1
C20 C 0.3436(18) 0.3441(8) 0.5906(12) 0.0303(5) Uani 0.541(6) 1 d . U P A 1
H20A H 0.2664 0.3578 0.5224 0.045 Uiso 0.541(6) 1 calc GR . P A 1
H20B H 0.2904 0.3402 0.6573 0.045 Uiso 0.541(6) 1 calc GR . P A 1
H20C H 0.3886 0.3019 0.5753 0.045 Uiso 0.541(6) 1 calc GR . P A 1
C1A C 0.831(3) 0.3557(10) 1.0317(17) 0.034(3) Uani 0.396(16) 1 d . U P A 2
C2A C 0.689(3) 0.3243(14) 1.025(2) 0.041(3) Uani 0.396(16) 1 d . U P A 2
C3A C 0.665(4) 0.2794(14) 0.920(2) 0.041(2) Uani 0.396(16) 1 d . U P A 2
C4A C 0.808(3) 0.2884(12) 0.8791(17) 0.035(2) Uani 0.396(16) 1 d . U P A 2
C5A C 0.904(3) 0.3348(13) 0.942(2) 0.032(2) Uani 0.396(16) 1 d . U P A 2
C6A C 0.575(5) 0.331(2) 1.111(3) 0.094(8) Uani 0.380(13) 1 d . U P A 2
H6AA H 0.5936 0.3727 1.1515 0.141 Uiso 0.380(13) 1 calc GR . P A 2
H6AB H 0.5935 0.2955 1.1673 0.141 Uiso 0.380(13) 1 calc GR . P A 2
H6AC H 0.4648 0.3293 1.0686 0.141 Uiso 0.380(13) 1 calc GR . P A 2
C7A C 0.532(5) 0.2339(18) 0.881(5) 0.103(9) Uani 0.380(13) 1 d . U P A 2
H7AA H 0.5562 0.1916 0.9177 0.155 Uiso 0.380(13) 1 calc GR . P A 2
H7AB H 0.5161 0.2290 0.7963 0.155 Uiso 0.380(13) 1 calc GR . P A 2
H7AC H 0.4342 0.2512 0.9018 0.155 Uiso 0.380(13) 1 calc GR . P A 2
C8A C 0.842(5) 0.2428(16) 0.791(2) 0.076(7) Uani 0.380(13) 1 d . U P A 2
H8AA H 0.8164 0.1986 0.8125 0.114 Uiso 0.380(13) 1 calc GR . P A 2
H8AB H 0.9549 0.2454 0.7866 0.114 Uiso 0.380(13) 1 calc GR . P A 2
H8AC H 0.7773 0.2540 0.7158 0.114 Uiso 0.380(13) 1 calc GR . P A 2
C9A C 1.070(3) 0.3507(16) 0.923(3) 0.067(7) Uani 0.380(13) 1 d . U P A 2
H9AA H 1.0922 0.3969 0.9384 0.101 Uiso 0.380(13) 1 calc GR . P A 2
H9AB H 1.0778 0.3411 0.8422 0.101 Uiso 0.380(13) 1 calc GR . P A 2
H9AC H 1.1481 0.3245 0.9751 0.101 Uiso 0.380(13) 1 calc GR . P A 2
C10A C 0.916(5) 0.4011(18) 1.125(3) 0.087(9) Uani 0.380(13) 1 d . U P A 2
H10D H 0.8475 0.4096 1.1820 0.131 Uiso 0.380(13) 1 calc GR . P A 2
H10E H 0.9397 0.4421 1.0899 0.131 Uiso 0.380(13) 1 calc GR . P A 2
H10F H 1.0151 0.3809 1.1644 0.131 Uiso 0.380(13) 1 calc GR . P A 2
C18A C 0.764(2) 0.5363(8) 0.6703(13) 0.0303(5) Uani 0.459(6) 1 d . U P A 2
H18D H 0.7371 0.5608 0.7355 0.045 Uiso 0.459(6) 1 calc GR . P A 2
H18E H 0.7405 0.5626 0.5997 0.045 Uiso 0.459(6) 1 calc GR . P A 2
H18F H 0.8775 0.5254 0.6868 0.045 Uiso 0.459(6) 1 calc GR . P A 2
C16A C 0.590(2) 0.3035(8) 0.5553(13) 0.0303(5) Uani 0.459(6) 1 d . U P A 2
H16D H 0.7001 0.2878 0.5742 0.045 Uiso 0.459(6) 1 calc GR . P A 2
H16E H 0.5580 0.3074 0.4709 0.045 Uiso 0.459(6) 1 calc GR . P A 2
H16F H 0.5200 0.2727 0.5847 0.045 Uiso 0.459(6) 1 calc GR . P A 2
C20A C 0.295(2) 0.3693(9) 0.6083(14) 0.0303(5) Uani 0.459(6) 1 d . U P A 2
H20D H 0.2544 0.3626 0.5253 0.045 Uiso 0.459(6) 1 calc GR . P A 2
H20E H 0.2148 0.3926 0.6424 0.045 Uiso 0.459(6) 1 calc GR . P A 2
H20F H 0.3163 0.3271 0.6467 0.045 Uiso 0.459(6) 1 calc GR . P A 2
C17A C 0.883(2) 0.3871(8) 0.6045(13) 0.0303(5) Uani 0.459(6) 1 d . U P A 2
H17D H 0.9629 0.3929 0.6754 0.045 Uiso 0.459(6) 1 calc GR . P A 2
H17E H 0.9143 0.4121 0.5413 0.045 Uiso 0.459(6) 1 calc GR . P A 2
H17F H 0.8757 0.3410 0.5837 0.045 Uiso 0.459(6) 1 calc GR . P A 2
C19A C 0.3870(19) 0.5241(8) 0.6514(13) 0.0303(5) Uani 0.459(6) 1 d . U P A 2
H19D H 0.3202 0.5272 0.5741 0.045 Uiso 0.459(6) 1 calc GR . P A 2
H19E H 0.4419 0.5654 0.6713 0.045 Uiso 0.459(6) 1 calc GR . P A 2
H19F H 0.3203 0.5141 0.7085 0.045 Uiso 0.459(6) 1 calc GR . P A 2
C11A C 0.579(2) 0.3718(9) 0.6130(14) 0.0303(5) Uani 0.457(10) 1 d . U P A 2
C15A C 0.454(2) 0.4106(9) 0.6253(17) 0.0303(5) Uani 0.457(10) 1 d . U P A 2
C14A C 0.503(3) 0.4732(10) 0.6518(15) 0.0303(5) Uani 0.457(10) 1 d . U P A 2
C13A C 0.672(2) 0.4774(10) 0.6540(14) 0.0303(5) Uani 0.457(10) 1 d . U P A 2
C12A C 0.716(2) 0.4119(10) 0.6259(14) 0.0303(5) Uani 0.457(10) 1 d . U P A 2

loop_
_atom_site_aniso_label
_atom_site_aniso_U_11
_atom_site_aniso_U_22
_atom_site_aniso_U_33
_atom_site_aniso_U_23
_atom_site_aniso_U_13
_atom_site_aniso_U_12
Sm1 0.0242(2) 0.01913(19) 0.02681(19) 0.00252(16) 0.00780(13) 0.00211(15)
S1 0.0190(14) 0.0227(14) 0.0238(12) 0.0016(11) 0.0051(11) -0.0005(10)
S2 0.0223(16) 0.0249(16) 0.0266(10) 0.0049(11) 0.0080(10) 0.0005(12)
O1 0.0303(18) 0.0256(17) 0.0295(10) -0.0010(13) 0.0105(13) 0.0021(15)
O2 0.025(2) 0.027(2) 0.0277(18) -0.0030(17) 0.0090(18) -0.0001(16)
C1 0.031(4) 0.041(7) 0.029(3) 0.012(2) 0.005(2) -0.003(3)
C2 0.024(3) 0.025(2) 0.047(3) 0.013(2) 0.006(2) -0.0009(17)
C3 0.050(4) 0.0199(17) 0.047(4) 0.0046(17) 0.013(3) 0.008(2)
C4 0.036(3) 0.032(4) 0.054(4) 0.022(3) 0.023(3) 0.013(2)
C5 0.026(2) 0.028(6) 0.047(3) 0.022(3) 0.003(2) -0.004(2)
C6 0.090(12) 0.061(10) 0.038(5) 0.011(5) 0.025(6) 0.019(8)
C7 0.030(5) 0.037(8) 0.096(12) 0.030(7) 0.004(6) -0.009(5)
C8 0.128(14) 0.030(8) 0.058(8) -0.007(6) -0.001(8) 0.022(7)
C9 0.043(6) 0.112(15) 0.095(10) 0.038(10) 0.043(7) 0.041(5)
C10 0.038(6) 0.063(10) 0.095(10) 0.026(7) -0.026(4) -0.020(6)
C11 0.0334(10) 0.0332(12) 0.0248(5) 0.0065(5) 0.0072(4) 0.0035(8)
C12 0.0334(10) 0.0332(12) 0.0248(5) 0.0065(5) 0.0072(4) 0.0035(8)
C13 0.0334(10) 0.0332(12) 0.0248(5) 0.0065(5) 0.0072(4) 0.0035(8)
C14 0.0334(10) 0.0332(12) 0.0248(5) 0.0065(5) 0.0072(4) 0.0035(8)
C15 0.0334(10) 0.0332(12) 0.0248(5) 0.0065(5) 0.0072(4) 0.0035(8)
C16 0.0334(10) 0.0332(12) 0.0248(5) 0.0065(5) 0.0072(4) 0.0035(8)
C17 0.0334(10) 0.0332(12) 0.0248(5) 0.0065(5) 0.0072(4) 0.0035(8)
C18 0.0334(10) 0.0332(12) 0.0248(5) 0.0065(5) 0.0072(4) 0.0035(8)
C19 0.0334(10) 0.0332(12) 0.0248(5) 0.0065(5) 0.0072(4) 0.0035(8)
C20 0.0334(10) 0.0332(12) 0.0248(5) 0.0065(5) 0.0072(4) 0.0035(8)
C1A 0.054(6) 0.022(5) 0.0243(13) 0.002(2) 0.002(2) 0.008(4)
C2A 0.040(5) 0.056(5) 0.0292(16) 0.018(3) 0.014(2) 0.016(4)
C3A 0.045(5) 0.032(2) 0.041(3) 0.018(3) -0.006(3) -0.009(4)
C4A 0.053(5) 0.028(3) 0.022(3) 0.001(2) 0.003(2) 0.010(3)
C5A 0.033(3) 0.037(5) 0.028(2) 0.010(3) 0.0059(19) 0.001(4)
C6A 0.099(13) 0.13(2) 0.070(10) 0.060(8) 0.065(11) 0.055(13)
C7A 0.077(15) 0.040(17) 0.18(3) 0.017(16) -0.022(16) -0.031(13)
C8A 0.138(19) 0.053(14) 0.032(11) -0.007(8) 0.001(11) 0.053(12)
C9A 0.024(7) 0.074(17) 0.104(18) 0.043(13) 0.012(8) 0.019(7)
C10A 0.090(17) 0.08(2) 0.068(15) -0.044(13) -0.039(11) 0.029(12)
C18A 0.0334(10) 0.0332(12) 0.0248(5) 0.0065(5) 0.0072(4) 0.0035(8)
C16A 0.0334(10) 0.0332(12) 0.0248(5) 0.0065(5) 0.0072(4) 0.0035(8)
C20A 0.0334(10) 0.0332(12) 0.0248(5) 0.0065(5) 0.0072(4) 0.0035(8)
C17A 0.0334(10) 0.0332(12) 0.0248(5) 0.0065(5) 0.0072(4) 0.0035(8)
C19A 0.0334(10) 0.0332(12) 0.0248(5) 0.0065(5) 0.0072(4) 0.0035(8)
C11A 0.0334(10) 0.0332(12) 0.0248(5) 0.0065(5) 0.0072(4) 0.0035(8)
C15A 0.0334(10) 0.0332(12) 0.0248(5) 0.0065(5) 0.0072(4) 0.0035(8)
C14A 0.0334(10) 0.0332(12) 0.0248(5) 0.0065(5) 0.0072(4) 0.0035(8)
C13A 0.0334(10) 0.0332(12) 0.0248(5) 0.0065(5) 0.0072(4) 0.0035(8)
C12A 0.0334(10) 0.0332(12) 0.0248(5) 0.0065(5) 0.0072(4) 0.0035(8)

loop_
_atom_type_symbol
_atom_type_description
_atom_type_scat_dispersion_real
_atom_type_scat_dispersion_imag
_atom_type_scat_source
C C 0.0033 0.0016 'International Tables Vol C Tables 4.2.6.8 and 6.1.1.4'
H H 0.0000 0.0000 'International Tables Vol C Tables 4.2.6.8 and 6.1.1.4'
O O 0.0106 0.0060 'International Tables Vol C Tables 4.2.6.8 and 6.1.1.4'
S S 0.1246 0.1234 'International Tables Vol C Tables 4.2.6.8 and 6.1.1.4'
Sm Sm -0.1638 3.4418 'International Tables Vol C Tables 4.2.6.8 and 6.1.1.4'

loop_
_geom_angle_atom_site_label_1
_geom_angle_atom_site_label_2
_geom_angle_atom_site_label_3
_geom_angle
_geom_angle_site_symmetry_1
_geom_angle_site_symmetry_3
O1 Sm1 O2 70.83(17) . 3_667
O1 Sm1 C2 87.5(3) . .
O1 Sm1 C4 136.3(3) . .
O1 Sm1 C5 115.8(4) . .
O1 Sm1 C12 127.0(4) . .
O1 Sm1 C14 79.1(3) . .
O1 Sm1 C2A 78.7(5) . .
O1 Sm1 C11A 114.8(4) . .
O1 Sm1 C15A 88.2(4) . .
O1 Sm1 C13A 114.2(5) . .
O1 Sm1 C12A 135.3(4) . .
O2 Sm1 C2 116.7(4) 3_667 .
O2 Sm1 C4 113.3(5) 3_667 .
O2 Sm1 C5 87.9(4) 3_667 .
O2 Sm1 C12 98.2(4) 3_667 .
O2 Sm1 C14 97.3(4) 3_667 .
O2 Sm1 C2A 92.6(7) 3_667 .
O2 Sm1 C11A 137.6(4) 3_667 .
O2 Sm1 C15A 119.0(4) 3_667 .
O2 Sm1 C13A 87.0(4) 3_667 .
O2 Sm1 C12A 114.6(5) 3_667 .
C2 Sm1 C5 49.1(5) . .
C2 Sm1 C12 138.4(5) . .
C4 Sm1 C2 50.7(4) . .
C4 Sm1 C5 29.2(5) . .
C4 Sm1 C12 96.2(5) . .
C12 Sm1 C5 115.4(5) . .
C14 Sm1 C2 136.9(5) . .
C14 Sm1 C4 138.4(5) . .
C14 Sm1 C5 165.2(5) . .
C14 Sm1 C12 50.2(5) . .
C2A Sm1 C15A 139.6(8) . .
C2A Sm1 C13A 166.0(7) . .
C11A Sm1 C2A 129.7(8) . .
C11A Sm1 C15A 29.4(5) . .
C11A Sm1 C13A 51.5(6) . .
C11A Sm1 C12A 30.8(6) . .
C13A Sm1 C15A 50.1(6) . .
C12A Sm1 C2A 140.8(7) . .
C12A Sm1 C15A 49.1(5) . .
C12A Sm1 C13A 31.3(5) . .
S2 S1 S2 90.59(18) . 3_667
O1 S1 S2 52.6(2) . .
O1 S1 S2 96.3(2) . 3_667
O2 S1 S2 96.1(3) . 3_667
O2 S1 S2 53.1(2) . .
O2 S1 O1 104.5(3) . .
S1 S2 S1 89.42(18) . 3_667
O1 S2 S1 54.0(2) . .
O1 S2 S1 95.7(2) . 3_667
O2 S2 S1 51.6(2) . .
O2 S2 S1 95.2(3) . 3_667
O2 S2 O1 104.4(3) . .
S1 O1 Sm1 126.1(3) . .
S2 O1 Sm1 124.8(3) . .
S2 O1 S1 73.4(3) . .
S1 O2 Sm1 125.2(3) . 3_667
S1 O2 S2 75.2(3) . .
S2 O2 Sm1 127.2(3) . 3_667
C2 C1 Sm1 74.7(8) . .
C2 C1 C5 107.2(15) . .
C2 C1 C6 121.9(16) . .
C5 C1 Sm1 74.7(8) . .
C5 C1 C6 129.6(18) . .
C6 C1 Sm1 126.5(11) . .
C1 C2 Sm1 75.7(9) . .
C1 C2 C3 107.0(14) . .
C1 C2 C7 134.4(16) . .
C3 C2 Sm1 75.0(8) . .
C3 C2 C7 118.6(16) . .
C7 C2 Sm1 116.6(11) . .
C2 C3 Sm1 73.7(8) . .
C2 C3 C8 126.7(17) . .
C4 C3 Sm1 73.8(8) . .
C4 C3 C2 107.4(14) . .
C4 C3 C8 125.7(16) . .
C8 C3 Sm1 122.2(11) . .
C3 C4 Sm1 76.2(8) . .
C3 C4 C9 127.5(18) . .
C5 C4 Sm1 76.2(8) . .
C5 C4 C3 107.4(13) . .
C5 C4 C9 123.7(19) . .
C9 C4 Sm1 124.3(10) . .
C1 C5 Sm1 75.2(8) . .
C1 C5 C10 122.3(19) . .
C4 C5 Sm1 74.6(8) . .
C4 C5 C1 110.9(14) . .
C4 C5 C10 126.8(18) . .
C10 C5 Sm1 116.9(10) . .
C1 C6 H6A 109.5 . .
C1 C6 H6B 109.5 . .
C1 C6 H6C 109.5 . .
H6A C6 H6B 109.5 . .
H6A C6 H6C 109.5 . .
H6B C6 H6C 109.5 . .
C2 C7 H7A 109.5 . .
C2 C7 H7B 109.5 . .
C2 C7 H7C 109.5 . .
H7A C7 H7B 109.5 . .
H7A C7 H7C 109.5 . .
H7B C7 H7C 109.5 . .
C3 C8 H8A 109.5 . .
C3 C8 H8B 109.5 . .
C3 C8 H8C 109.5 . .
H8A C8 H8B 109.5 . .
H8A C8 H8C 109.5 . .
H8B C8 H8C 109.5 . .
C4 C9 H9A 109.5 . .
C4 C9 H9B 109.5 . .
C4 C9 H9C 109.5 . .
H9A C9 H9B 109.5 . .
H9A C9 H9C 109.5 . .
H9B C9 H9C 109.5 . .
C5 C10 H10A 109.5 . .
C5 C10 H10B 109.5 . .
C5 C10 H10C 109.5 . .
H10A C10 H10B 109.5 . .
H10A C10 H10C 109.5 . .
H10B C10 H10C 109.5 . .
C12 C11 Sm1 71.5(7) . .
C12 C11 C16 133.4(15) . .
C15 C11 Sm1 73.5(9) . .
C15 C11 C12 106.0(13) . .
C15 C11 C16 119.7(16) . .
C16 C11 Sm1 128.1(9) . .
C11 C12 Sm1 76.5(8) . .
C13 C12 Sm1 75.3(7) . .
C13 C12 C11 106.1(13) . .
C13 C12 C17 135.9(17) . .
C17 C12 Sm1 121.7(9) . .
C17 C12 C11 117.1(16) . .
C12 C13 Sm1 74.5(8) . .
C12 C13 C14 108.3(14) . .
C12 C13 C18 120.8(16) . .
C14 C13 Sm1 74.1(8) . .
C14 C13 C18 130.8(15) . .
C18 C13 Sm1 119.9(9) . .
C13 C14 Sm1 75.6(8) . .
C13 C14 C19 118.4(14) . .
C15 C14 Sm1 76.0(9) . .
C15 C14 C13 108.5(14) . .
C15 C14 C19 132.8(16) . .
C19 C14 Sm1 119.3(9) . .
C11 C15 Sm1 77.7(10) . .
C11 C15 C14 110.8(15) . .
C11 C15 C20 126.9(15) . .
C14 C15 Sm1 74.0(9) . .
C14 C15 C20 122.2(15) . .
C20 C15 Sm1 118.2(9) . .
C11 C16 H16A 109.5 . .
C11 C16 H16B 109.5 . .
C11 C16 H16C 109.5 . .
H16A C16 H16B 109.5 . .
H16A C16 H16C 109.5 . .
H16B C16 H16C 109.5 . .
C12 C17 H17A 109.5 . .
C12 C17 H17B 109.5 . .
C12 C17 H17C 109.5 . .
H17A C17 H17B 109.5 . .
H17A C17 H17C 109.5 . .
H17B C17 H17C 109.5 . .
C13 C18 H18A 109.5 . .
C13 C18 H18B 109.5 . .
C13 C18 H18C 109.5 . .
H18A C18 H18B 109.5 . .
H18A C18 H18C 109.5 . .
H18B C18 H18C 109.5 . .
C14 C19 H19A 109.5 . .
C14 C19 H19B 109.5 . .
C14 C19 H19C 109.5 . .
H19A C19 H19B 109.5 . .
H19A C19 H19C 109.5 . .
H19B C19 H19C 109.5 . .
C15 C20 H20A 109.5 . .
C15 C20 H20B 109.5 . .
C15 C20 H20C 109.5 . .
H20A C20 H20B 109.5 . .
H20A C20 H20C 109.5 . .
H20B C20 H20C 109.5 . .
C2A C1A Sm1 74.7(12) . .
C2A C1A C5A 110(2) . .
C2A C1A C10A 129(3) . .
C5A C1A Sm1 76.0(12) . .
C5A C1A C10A 121(3) . .
C10A C1A Sm1 121.2(17) . .
C1A C2A Sm1 76.0(12) . .
C1A C2A C3A 108(2) . .
C1A C2A C6A 126(3) . .
C3A C2A Sm1 74.0(12) . .
C6A C2A Sm1 117.8(18) . .
C6A C2A C3A 126(3) . .
C2A C3A Sm1 73.2(14) . .
C4A C3A Sm1 76.4(14) . .
C4A C3A C2A 102(2) . .
C4A C3A C7A 130(3) . .
C7A C3A Sm1 118(2) . .
C7A C3A C2A 128(3) . .
C3A C4A Sm1 73.6(14) . .
C3A C4A C8A 117(3) . .
C5A C4A Sm1 75.0(13) . .
C5A C4A C3A 112(2) . .
C5A C4A C8A 130(3) . .
C8A C4A Sm1 126.1(15) . .
C1A C5A Sm1 74.3(12) . .
C1A C5A C9A 128(3) . .
C4A C5A Sm1 75.8(13) . .
C4A C5A C1A 108(2) . .
C4A C5A C9A 123(3) . .
C9A C5A Sm1 122.6(15) . .
C2A C6A H6AA 109.5 . .
C2A C6A H6AB 109.5 . .
C2A C6A H6AC 109.5 . .
H6AA C6A H6AB 109.5 . .
H6AA C6A H6AC 109.5 . .
H6AB C6A H6AC 109.5 . .
C3A C7A H7AA 109.5 . .
C3A C7A H7AB 109.5 . .
C3A C7A H7AC 109.5 . .
H7AA C7A H7AB 109.5 . .
H7AA C7A H7AC 109.5 . .
H7AB C7A H7AC 109.5 . .
C4A C8A H8AA 109.5 . .
C4A C8A H8AB 109.5 . .
C4A C8A H8AC 109.5 . .
H8AA C8A H8AB 109.5 . .
H8AA C8A H8AC 109.5 . .
H8AB C8A H8AC 109.5 . .
C5A C9A H9AA 109.5 . .
C5A C9A H9AB 109.5 . .
C5A C9A H9AC 109.5 . .
H9AA C9A H9AB 109.5 . .
H9AA C9A H9AC 109.5 . .
H9AB C9A H9AC 109.5 . .
C1A C10A H10D 109.5 . .
C1A C10A H10E 109.5 . .
C1A C10A H10F 109.5 . .
H10D C10A H10E 109.5 . .
H10D C10A H10F 109.5 . .
H10E C10A H10F 109.5 . .
H18D C18A H18E 109.5 . .
H18D C18A H18F 109.5 . .
H18E C18A H18F 109.5 . .
C13A C18A H18D 109.5 . .
C13A C18A H18E 109.5 . .
C13A C18A H18F 109.5 . .
H16D C16A H16E 109.5 . .
H16D C16A H16F 109.5 . .
H16E C16A H16F 109.5 . .
C11A C16A H16D 109.5 . .
C11A C16A H16E 109.5 . .
C11A C16A H16F 109.5 . .
H20D C20A H20E 109.5 . .
H20D C20A H20F 109.5 . .
H20E C20A H20F 109.5 . .
C15A C20A H20D 109.5 . .
C15A C20A H20E 109.5 . .
C15A C20A H20F 109.5 . .
H17D C17A H17E 109.5 . .
H17D C17A H17F 109.5 . .
H17E C17A H17F 109.5 . .
C12A C17A H17D 109.5 . .
C12A C17A H17E 109.5 . .
C12A C17A H17F 109.5 . .
H19D C19A H19E 109.5 . .
H19D C19A H19F 109.5 . .
H19E C19A H19F 109.5 . .
C14A C19A H19D 109.5 . .
C14A C19A H19E 109.5 . .
C14A C19A H19F 109.5 . .
C16A C11A Sm1 128.3(11) . .
C15A C11A Sm1 77.0(11) . .
C15A C11A C16A 133.1(19) . .
C15A C11A C12A 107.3(17) . .
C12A C11A Sm1 75.4(9) . .
C12A C11A C16A 116.6(16) . .
C20A C15A Sm1 115.5(11) . .
C11A C15A Sm1 73.6(11) . .
C11A C15A C20A 110.1(18) . .
C11A C15A C14A 111.2(19) . .
C14A C15A Sm1 75.3(11) . .
C14A C15A C20A 138.7(18) . .
C19A C14A Sm1 126.4(11) . .
C19A C14A C13A 130(2) . .
C15A C14A Sm1 75.3(11) . .
C15A C14A C19A 120(2) . .
C15A C14A C13A 108.9(17) . .
C13A C14A Sm1 74.4(9) . .
C18A C13A Sm1 120.5(11) . .
C18A C13A C14A 125(2) . .
C18A C13A C12A 130.6(19) . .
C14A C13A Sm1 74.6(9) . .
C12A C13A Sm1 73.6(9) . .
C12A C13A C14A 104.0(15) . .
C17A C12A Sm1 120.0(10) . .
C11A C12A Sm1 73.9(9) . .
C11A C12A C17A 123.3(17) . .
C11A C12A C13A 108.6(15) . .
C13A C12A Sm1 75.1(8) . .
C13A C12A C17A 127.9(18) . .

loop_
_geom_bond_atom_site_label_1
_geom_bond_atom_site_label_2
_geom_bond_distance
_geom_bond_site_symmetry_2
Sm1 O1 2.360(5) .
Sm1 O2 2.364(5) 3_667
Sm1 C2 2.701(16) .
Sm1 C4 2.689(13) .
Sm1 C5 2.708(13) .
Sm1 C12 2.701(13) .
Sm1 C14 2.692(15) .
Sm1 C2A 2.69(2) .
Sm1 C11A 2.666(17) .
Sm1 C15A 2.71(2) .
Sm1 C13A 2.705(16) .
Sm1 C12A 2.685(15) .
S1 S2 2.420(5) 3_667
S1 S2 1.895(5) .
S1 O1 1.599(6) .
S1 O2 1.536(5) .
S2 S1 2.420(5) 3_667
S2 O1 1.570(6) .
S2 O2 1.568(6) .
O2 Sm1 2.364(5) 3_667
C1 C2 1.38(2) .
C1 C5 1.41(2) .
C1 C6 1.46(2) .
C2 C3 1.46(2) .
C2 C7 1.50(2) .
C3 C4 1.40(2) .
C3 C8 1.57(2) .
C4 C5 1.36(2) .
C4 C9 1.519(19) .
C5 C10 1.49(2) .
C6 H6A 0.9800 .
C6 H6B 0.9800 .
C6 H6C 0.9800 .
C7 H7A 0.9800 .
C7 H7B 0.9800 .
C7 H7C 0.9800 .
C8 H8A 0.9800 .
C8 H8B 0.9800 .
C8 H8C 0.9800 .
C9 H9A 0.9800 .
C9 H9B 0.9800 .
C9 H9C 0.9800 .
C10 H10A 0.9800 .
C10 H10B 0.9800 .
C10 H10C 0.9800 .
C11 C12 1.51(2) .
C11 C15 1.37(2) .
C11 C16 1.53(2) .
C12 C13 1.41(2) .
C12 C17 1.46(2) .
C13 C14 1.41(2) .
C13 C18 1.50(2) .
C14 C15 1.40(2) .
C14 C19 1.53(2) .
C15 C20 1.52(2) .
C16 H16A 0.9800 .
C16 H16B 0.9800 .
C16 H16C 0.9800 .
C17 H17A 0.9800 .
C17 H17B 0.9800 .
C17 H17C 0.9800 .
C18 H18A 0.9800 .
C18 H18B 0.9800 .
C18 H18C 0.9800 .
C19 H19A 0.9800 .
C19 H19B 0.9800 .
C19 H19C 0.9800 .
C20 H20A 0.9800 .
C20 H20B 0.9800 .
C20 H20C 0.9800 .
C1A C2A 1.37(4) .
C1A C5A 1.39(3) .
C1A C10A 1.52(3) .
C2A C3A 1.52(4) .
C2A C6A 1.53(3) .
C3A C4A 1.41(4) .
C3A C7A 1.49(4) .
C4A C5A 1.38(4) .
C4A C8A 1.46(3) .
C5A C9A 1.52(3) .
C6A H6AA 0.9800 .
C6A H6AB 0.9800 .
C6A H6AC 0.9800 .
C7A H7AA 0.9800 .
C7A H7AB 0.9800 .
C7A H7AC 0.9800 .
C8A H8AA 0.9800 .
C8A H8AB 0.9800 .
C8A H8AC 0.9800 .
C9A H9AA 0.9800 .
C9A H9AB 0.9800 .
C9A H9AC 0.9800 .
C10A H10D 0.9800 .
C10A H10E 0.9800 .
C10A H10F 0.9800 .
C18A H18D 0.9800 .
C18A H18E 0.9800 .
C18A H18F 0.9800 .
C18A C13A 1.44(2) .
C16A H16D 0.9800 .
C16A H16E 0.9800 .
C16A H16F 0.9800 .
C16A C11A 1.57(2) .
C20A H20D 0.9800 .
C20A H20E 0.9800 .
C20A H20F 0.9800 .
C20A C15A 1.59(3) .
C17A H17D 0.9800 .
C17A H17E 0.9800 .
C17A H17F 0.9800 .
C17A C12A 1.59(2) .
C19A H19D 0.9800 .
C19A H19E 0.9800 .
C19A H19F 0.9800 .
C19A C14A 1.44(2) .
C11A C15A 1.36(3) .
C11A C12A 1.42(3) .
C15A C14A 1.37(3) .
C14A C13A 1.45(3) .
C13A C12A 1.45(2) .

loop_
_geom_torsion_atom_site_label_1
_geom_torsion_atom_site_label_2
_geom_torsion_atom_site_label_3
_geom_torsion_atom_site_label_4
_geom_torsion
_geom_torsion_site_symmetry_1
_geom_torsion_site_symmetry_4
Sm1 C1 C2 C3 69.2(10) . .
Sm1 C1 C2 C7 -113.4(19) . .
Sm1 C1 C5 C4 -66.7(10) . .
Sm1 C1 C5 C10 112.8(14) . .
Sm1 C2 C3 C4 66.7(10) . .
Sm1 C2 C3 C8 -118.3(16) . .
Sm1 C3 C4 C5 70.4(10) . .
Sm1 C3 C4 C9 -122.8(16) . .
Sm1 C4 C5 C1 67.1(11) . .
Sm1 C4 C5 C10 -112.4(15) . .
Sm1 C11 C12 C13 -70.0(9) . .
Sm1 C11 C12 C17 119.0(12) . .
Sm1 C11 C15 C14 67.3(11) . .
Sm1 C11 C15 C20 -116.2(15) . .
Sm1 C12 C13 C14 -67.0(9) . .
Sm1 C12 C13 C18 115.9(12) . .
Sm1 C13 C14 C15 -69.6(10) . .
Sm1 C13 C14 C19 115.8(12) . .
Sm1 C14 C15 C11 -69.7(12) . .
Sm1 C14 C15 C20 113.6(14) . .
Sm1 C1A C2A C3A 67.6(16) . .
Sm1 C1A C2A C6A -114(3) . .
Sm1 C1A C5A C4A -68.9(16) . .
Sm1 C1A C5A C9A 119(2) . .
Sm1 C2A C3A C4A 71.7(16) . .
Sm1 C2A C3A C7A -113(3) . .
Sm1 C3A C4A C5A 65.7(17) . .
Sm1 C3A C4A C8A -123(2) . .
Sm1 C4A C5A C1A 68.0(15) . .
Sm1 C4A C5A C9A -120(2) . .
Sm1 C11A C15A C20A -111.7(13) . .
Sm1 C11A C15A C14A 66.6(14) . .
Sm1 C11A C12A C17A 115.7(14) . .
Sm1 C11A C12A C13A -67.6(11) . .
Sm1 C15A C14A C19A -123.8(15) . .
Sm1 C15A C14A C13A 67.5(12) . .
Sm1 C14A C13A C18A -116.8(16) . .
Sm1 C14A C13A C12A 68.3(10) . .
Sm1 C13A C12A C17A -116.7(15) . .
Sm1 C13A C12A C11A 66.9(11) . .
S1 S2 O1 Sm1 122.8(4) . .
S1 S2 O1 Sm1 37.7(4) 3_667 .
S1 S2 O1 S1 -85.1(2) 3_667 .
S1 S2 O2 Sm1 -38.2(3) 3_667 3_667
S1 S2 O2 Sm1 -123.2(4) . 3_667
S1 S2 O2 S1 85.1(2) 3_667 .
S2 S1 S2 S1 -0.002(1) 3_667 3_667
S2 S1 S2 O1 -97.4(3) 3_667 .
S2 S1 S2 O2 97.1(3) 3_667 .
S2 S1 O1 Sm1 -121.4(4) . .
S2 S1 O1 Sm1 -35.4(4) 3_667 .
S2 S1 O1 S2 85.9(2) 3_667 .
S2 S1 O2 Sm1 39.2(3) 3_667 3_667
S2 S1 O2 Sm1 125.4(4) . 3_667
S2 S1 O2 S2 -86.2(2) 3_667 .
O1 S1 S2 S1 97.4(3) . 3_667
O1 S1 S2 O2 -165.4(4) . .
O1 S1 O2 Sm1 137.3(3) . 3_667
O1 S1 O2 S2 11.9(3) . .
O1 S2 O2 Sm1 -135.4(3) . 3_667
O1 S2 O2 S1 -12.1(3) . .
O2 S1 S2 S1 -97.1(3) . 3_667
O2 S1 S2 O1 165.4(4) . .
O2 S1 O1 Sm1 -133.4(3) . .
O2 S1 O1 S2 -12.0(3) . .
O2 S2 O1 Sm1 134.5(3) . .
O2 S2 O1 S1 11.8(3) . .
C1 C2 C3 Sm1 -69.6(11) . .
C1 C2 C3 C4 -3.0(17) . .
C1 C2 C3 C8 172.1(16) . .
C2 C1 C5 Sm1 68.2(11) . .
C2 C1 C5 C4 1.5(17) . .
C2 C1 C5 C10 -179.0(14) . .
C2 C3 C4 Sm1 -66.6(10) . .
C2 C3 C4 C5 3.8(16) . .
C2 C3 C4 C9 170.6(15) . .
C3 C4 C5 Sm1 -70.4(10) . .
C3 C4 C5 C1 -3.4(16) . .
C3 C4 C5 C10 177.2(15) . .
C5 C1 C2 Sm1 -68.2(10) . .
C5 C1 C2 C3 0.9(17) . .
C5 C1 C2 C7 178.4(17) . .
C6 C1 C2 Sm1 123.7(15) . .
C6 C1 C2 C3 -167.1(15) . .
C6 C1 C2 C7 10(3) . .
C6 C1 C5 Sm1 -125.0(18) . .
C6 C1 C5 C4 168.3(16) . .
C6 C1 C5 C10 -12(3) . .
C7 C2 C3 Sm1 112.4(14) . .
C7 C2 C3 C4 179.1(14) . .
C7 C2 C3 C8 -6(2) . .
C8 C3 C4 Sm1 118.3(15) . .
C8 C3 C4 C5 -171.3(14) . .
C8 C3 C4 C9 -5(3) . .
C9 C4 C5 Sm1 122.2(15) . .
C9 C4 C5 C1 -170.7(15) . .
C9 C4 C5 C10 10(2) . .
C11 C12 C13 Sm1 70.9(9) . .
C11 C12 C13 C14 3.9(15) . .
C11 C12 C13 C18 -173.3(12) . .
C12 C11 C15 Sm1 -64.6(9) . .
C12 C11 C15 C14 2.7(17) . .
C12 C11 C15 C20 179.3(14) . .
C12 C13 C14 Sm1 67.2(9) . .
C12 C13 C14 C15 -2.3(16) . .
C12 C13 C14 C19 -176.9(11) . .
C13 C14 C15 Sm1 69.3(10) . .
C13 C14 C15 C11 -0.4(17) . .
C13 C14 C15 C20 -177.1(13) . .
C15 C11 C12 Sm1 66.0(11) . .
C15 C11 C12 C13 -4.0(15) . .
C15 C11 C12 C17 -175.1(13) . .
C16 C11 C12 Sm1 -125.5(16) . .
C16 C11 C12 C13 164.5(14) . .
C16 C11 C12 C17 -6(2) . .
C16 C11 C15 Sm1 124.9(12) . .
C16 C11 C15 C14 -167.7(13) . .
C16 C11 C15 C20 9(2) . .
C17 C12 C13 Sm1 -120.7(16) . .
C17 C12 C13 C14 172.3(15) . .
C17 C12 C13 C18 -5(2) . .
C18 C13 C14 Sm1 -116.0(14) . .
C18 C13 C14 C15 174.4(14) . .
C18 C13 C14 C19 0(2) . .
C19 C14 C15 Sm1 -117.2(16) . .
C19 C14 C15 C11 173.1(15) . .
C19 C14 C15 C20 -4(2) . .
C1A C2A C3A Sm1 -69.0(16) . .
C1A C2A C3A C4A 3(3) . .
C1A C2A C3A C7A 178(3) . .
C2A C1A C5A Sm1 67.8(15) . .
C2A C1A C5A C4A -1(2) . .
C2A C1A C5A C9A -173(2) . .
C2A C3A C4A Sm1 -69.2(15) . .
C2A C3A C4A C5A -3(3) . .
C2A C3A C4A C8A 168(2) . .
C3A C4A C5A Sm1 -64.9(18) . .
C3A C4A C5A C1A 3(3) . .
C3A C4A C5A C9A 175(2) . .
C5A C1A C2A Sm1 -68.7(15) . .
C5A C1A C2A C3A -1(3) . .
C5A C1A C2A C6A 177(2) . .
C6A C2A C3A Sm1 113(3) . .
C6A C2A C3A C4A -175(2) . .
C6A C2A C3A C7A 0(5) . .
C7A C3A C4A Sm1 116(3) . .
C7A C3A C4A C5A -178(3) . .
C7A C3A C4A C8A -7(4) . .
C8A C4A C5A Sm1 125(3) . .
C8A C4A C5A C1A -167(2) . .
C8A C4A C5A C9A 5(4) . .
C10A C1A C2A Sm1 118(3) . .
C10A C1A C2A C3A -174(3) . .
C10A C1A C2A C6A 4(4) . .
C10A C1A C5A Sm1 -118(2) . .
C10A C1A C5A C4A 173(2) . .
C10A C1A C5A C9A 1(4) . .
C18A C13A C12A Sm1 116.4(17) . .
C18A C13A C12A C17A 0(3) . .
C18A C13A C12A C11A -176.8(16) . .
C16A C11A C15A Sm1 131(2) . .
C16A C11A C15A C20A 19(3) . .
C16A C11A C15A C14A -162.5(18) . .
C16A C11A C12A Sm1 -125.8(13) . .
C16A C11A C12A C17A -10(2) . .
C16A C11A C12A C13A 166.6(13) . .
C20A C15A C14A Sm1 112(2) . .
C20A C15A C14A C19A -12(3) . .
C20A C15A C14A C13A 179(2) . .
C19A C14A C13A Sm1 124.6(18) . .
C19A C14A C13A C18A 8(3) . .
C19A C14A C13A C12A -167.1(17) . .
C11A C15A C14A Sm1 -65.5(14) . .
C11A C15A C14A C19A 170.7(15) . .
C11A C15A C14A C13A 2(2) . .
C15A C11A C12A Sm1 71.0(13) . .
C15A C11A C12A C17A -173.3(15) . .
C15A C11A C12A C13A 3.4(19) . .
C15A C14A C13A Sm1 -68.1(13) . .
C15A C14A C13A C18A 175.2(16) . .
C15A C14A C13A C12A 0.2(18) . .
C14A C13A C12A Sm1 -69.1(10) . .
C14A C13A C12A C17A 174.3(15) . .
C14A C13A C12A C11A -2.2(17) . .
C12A C11A C15A Sm1 -69.9(11) . .
C12A C11A C15A C20A 178.4(13) . .
C12A C11A C15A C14A -3(2) . .
